data_1533765
loop_
_publ_author_name
'Stoewe, K.'
'Napoli, C.'
'Appel, S.'

_publ_section_title
;
 Synthesen und Kristallstrukturen von neuen Alkalimetall - Selten-Erd -
 Telluriden der Zusammensetzungen K Ln Te2 (Ln = La, Pr, Nd, Gd), Rb Ln
 Te2 (Ln = Ce, Nd) and Cs Ln Te2 (Ln = Nd)
;
_journal_name_full 'Zeitschrift fuer Anorganische und Allgemeine Chemie'
_journal_page_first 1925
_journal_page_last 1928
_journal_volume 629
_journal_year 2003
_chemical_formula_sum 'Cs Nd Te2'
_space_group_IT_number 166
_symmetry_space_group_name_Hall '-R 3 2"'
_symmetry_space_group_name_H-M 'R -3 m :H'
_cell_angle_alpha 90
_cell_angle_beta 90
_cell_angle_gamma 120
_cell_formula_units_Z 3
_cell_length_a 4.6142
_cell_length_b 4.6142
_cell_length_c 26.539
_cell_volume 489.337
_citation_journal_id_ASTM ZAACAB
_cod_data_source_file Stoewe_ZAACAB_2003_1093.cif
_cod_data_source_block Cs1Nd1Te2
_cod_original_formula_sum 'Cs1 Nd1 Te2'
_cod_database_code 1533765

loop_
_symmetry_equiv_pos_as_xyz
x,y,z
-y,x-y,z
-x+y,-x,z
y,x,-z
-x,-x+y,-z
x-y,-y,-z
-x,-y,-z
y,-x+y,-z
x-y,x,-z
-y,-x,z
x,x-y,z
-x+y,y,z
x+2/3,y+1/3,z+1/3
-y+2/3,x-y+1/3,z+1/3
-x+y+2/3,-x+1/3,z+1/3
y+2/3,x+1/3,-z+1/3
-x+2/3,-x+y+1/3,-z+1/3
x-y+2/3,-y+1/3,-z+1/3
-x+2/3,-y+1/3,-z+1/3
y+2/3,-x+y+1/3,-z+1/3
x-y+2/3,x+1/3,-z+1/3
-y+2/3,-x+1/3,z+1/3
x+2/3,x-y+1/3,z+1/3
-x+y+2/3,y+1/3,z+1/3
x+1/3,y+2/3,z+2/3
-y+1/3,x-y+2/3,z+2/3
-x+y+1/3,-x+2/3,z+2/3
y+1/3,x+2/3,-z+2/3
-x+1/3,-x+y+2/3,-z+2/3
x-y+1/3,-y+2/3,-z+2/3
-x+1/3,-y+2/3,-z+2/3
y+1/3,-x+y+2/3,-z+2/3
x-y+1/3,x+2/3,-z+2/3
-y+1/3,-x+2/3,z+2/3
x+1/3,x-y+2/3,z+2/3
-x+y+1/3,y+2/3,z+2/3

loop_
_atom_site_label
_atom_site_type_symbol
_atom_site_fract_x
_atom_site_fract_y
_atom_site_fract_z
_atom_site_occupancy
_atom_site_U_iso_or_equiv
Cs1 Cs+1 0 0 0.5 1 0.0
Nd1 Nd+3 0 0 0 1 0.0
Te1 Te-2 0 0 0.26809 1 0.0
